data_4504916
loop_
_publ_author_name
'Bis, Joanna A.'
'Zaworotko, Michael J.'

_publ_section_title
;
 The 2-Aminopyridinium-carboxylate Supramolecular Heterosynthon:&#x2009; A
 Robust Motif for Generation of Multiple-Component Crystals
;
_journal_issue 3
_journal_name_full 'Crystal Growth &amp; Design'
_journal_page_first 1169
_journal_paper_doi 10.1021/cg049622c
_journal_volume 5
_journal_year 2005
_chemical_formula_moiety (C6H9N2)(C19H15NO4Cl)
_chemical_formula_sum 'C25 H24 Cl N3 O4'
_chemical_formula_weight 465.92
_chemical_melting_point 420.0(10)
_chemical_name_common '2-amino-5-picolinium Indomethacine 1:1'
_chemical_name_systematic
; 
2-amino-5-picolinium Indomethacine 1:1 
;
_space_group_IT_number 29
_symmetry_cell_setting orthorhombic
_symmetry_space_group_name_Hall 'P 2c -2ac'
_symmetry_space_group_name_H-M 'P c a 21'
_atom_sites_solution_hydrogens geom
_atom_sites_solution_primary direct
_atom_sites_solution_secondary difmap
_audit_creation_method SHELXL-97
_cell_angle_alpha 90.00
_cell_angle_beta 90.00
_cell_angle_gamma 90.00
_cell_formula_units_Z 8
_cell_length_a 12.5640(16)
_cell_length_b 11.3377(14)
_cell_length_c 30.501(4)
_cell_measurement_temperature 100(2)
_cell_volume 4344.8(10)
_computing_cell_refinement 'Bruker SMART'
_computing_data_collection 'Bruker SMART'
_computing_data_reduction 'Bruker SAINT'
_computing_molecular_graphics 'Bruker SHELXTL'
_computing_publication_material 'Bruker SHELXTL'
_computing_structure_refinement 'SHELXL-97 (Sheldrick, 1997)'
_computing_structure_solution 'SHELXS-97 (Sheldrick, 1990)'
_diffrn_ambient_temperature 100(2)
_diffrn_measured_fraction_theta_full 0.976
_diffrn_measured_fraction_theta_max 0.976
_diffrn_measurement_device_type 'CCD area detector'
_diffrn_measurement_method 'phi and omega scans'
_diffrn_radiation_monochromator graphite
_diffrn_radiation_source 'fine-focus sealed tube'
_diffrn_radiation_type MoK\a
_diffrn_radiation_wavelength 0.71073
_diffrn_reflns_av_R_equivalents 0.0719
_diffrn_reflns_av_sigmaI/netI 0.0831
_diffrn_reflns_limit_h_max 16
_diffrn_reflns_limit_h_min -16
_diffrn_reflns_limit_k_max 15
_diffrn_reflns_limit_k_min -15
_diffrn_reflns_limit_l_max 40
_diffrn_reflns_limit_l_min -40
_diffrn_reflns_number 35898
_diffrn_reflns_theta_full 28.29
_diffrn_reflns_theta_max 28.29
_diffrn_reflns_theta_min 1.34
_exptl_absorpt_coefficient_mu 0.215
_exptl_absorpt_correction_T_max 1.000
_exptl_absorpt_correction_T_min 0.782
_exptl_absorpt_correction_type empirical
_exptl_crystal_colour 'pale yellow'
_exptl_crystal_density_diffrn 1.425
_exptl_crystal_density_meas ?
_exptl_crystal_density_method 'not measured'
_exptl_crystal_description plate
_exptl_crystal_F_000 1952
_exptl_crystal_size_max 0.20
_exptl_crystal_size_mid 0.15
_exptl_crystal_size_min 0.05
_refine_diff_density_max 1.813
_refine_diff_density_min -0.318
_refine_diff_density_rms 0.099
_refine_ls_abs_structure_details 'Flack H D (1983), Acta Cryst. A39, 876-881'
_refine_ls_abs_structure_Flack 0.53(7)
_refine_ls_extinction_method none
_refine_ls_goodness_of_fit_ref 1.038
_refine_ls_hydrogen_treatment constr
_refine_ls_matrix_type full
_refine_ls_number_parameters 595
_refine_ls_number_reflns 10289
_refine_ls_number_restraints 1
_refine_ls_restrained_S_all 1.038
_refine_ls_R_factor_all 0.0929
_refine_ls_R_factor_gt 0.0718
_refine_ls_shift/su_max 0.000
_refine_ls_shift/su_mean 0.000
_refine_ls_structure_factor_coef Fsqd
_refine_ls_weighting_details 'calc w=1/[\s^2^(Fo^2^)+(0.1079P)^2^+0.5977P] where P=(Fo^2^+2Fc^2^)/3'
_refine_ls_weighting_scheme calc
_refine_ls_wR_factor_gt 0.1693
_refine_ls_wR_factor_ref 0.1837
_reflns_number_gt 8063
_reflns_number_total 10289
_reflns_threshold_expression >2sigma(I)
_cod_data_source_file cg049622csi20041104_044117.cif
_cod_data_source_block 12
_cod_depositor_comments
;
The following automatic conversions were performed:

'_chemical_melting_point' value '419-421 K' was changed to
'420.0(10)' - the average value was taken and precision was
estimated.

'_symmetry_cell_setting' value 'Orthorhombic' changed to
'orthorhombic' according to
/home/saulius/struct/CIF-dictionaries/cif_core.dic dictionary named
'cif_core.dic' version 2.4.1 from 2010-06-29.

Automatic conversion script
Id: cif_fix_values 1715 2011-07-08 13:25:40Z adriana 

The following automatic conversions were performed:

'_exptl_crystal_density_meas' value 'not measured' was changed to '?'
- the value is perceived as not measured.

Automatic conversion script
Id: cif_fix_values 3008 2015-01-20 13:52:24Z robertas 

The following automatic conversions were performed:

'_refine_ls_hydrogen_treatment' value 'constra' was replaced with the
value 'constr' as specified in the replacement file
'src/cod-tools/trunk/data/replacement-values/replacement_values.lst'.

Automatic conversion script
Id: cif_fix_values 5376 2017-05-30 11:51:03Z andrius 
;
_cod_original_cell_volume 4344.7(10)
_cod_original_sg_symbol_H-M Pca2(1)
_cod_database_code 4504916

loop_
_symmetry_equiv_pos_as_xyz
'x, y, z'
'-x, -y, z+1/2'
'x+1/2, -y, z'
'-x+1/2, y, z+1/2'

loop_
_atom_site_label
_atom_site_type_symbol
_atom_site_fract_x
_atom_site_fract_y
_atom_site_fract_z
_atom_site_U_iso_or_equiv
_atom_site_adp_type
_atom_site_occupancy
_atom_site_symmetry_multiplicity
_atom_site_calc_flag
_atom_site_refinement_flags
N11 N 0.7178(3) 0.5773(3) 0.55608(11) 0.0169(7) Uani 1 1 d .
H11 H 0.6560 0.5927 0.5685 0.020 Uiso 1 1 calc R
N12 N 0.6826(3) 0.3791(3) 0.56361(12) 0.0232(8) Uani 1 1 d .
H12A H 0.6139 0.3969 0.5779 0.028 Uiso 1 1 d R
H12B H 0.7226 0.2938 0.5624 0.028 Uiso 1 1 d R
C12 C 0.7467(3) 0.4635(4) 0.55083(13) 0.0185(8) Uani 1 1 d .
C13 C 0.8469(3) 0.4430(4) 0.53089(14) 0.0210(9) Uani 1 1 d .
H13 H 0.8701 0.3643 0.5262 0.025 Uiso 1 1 calc R
C14 C 0.9100(3) 0.5333(4) 0.51848(14) 0.0228(9) Uani 1 1 d .
H14 H 0.9777 0.5169 0.5060 0.027 Uiso 1 1 calc R
C15 C 0.8770(3) 0.6527(3) 0.52365(13) 0.0175(8) Uani 1 1 d .
C16 C 0.7808(3) 0.6712(3) 0.54287(12) 0.0163(8) Uani 1 1 d .
H16 H 0.7564 0.7496 0.5473 0.020 Uiso 1 1 calc R
C17 C 0.9465(3) 0.7550(4) 0.50852(16) 0.0270(10) Uani 1 1 d .
H17A H 0.9056 0.8265 0.5117 0.032 Uiso 1 1 d R
H17B H 1.0042 0.7428 0.5284 0.032 Uiso 1 1 d R
H17C H 0.9487 0.7542 0.4780 0.032 Uiso 1 1 d R
N21 N 1.0328(3) 0.0530(3) 0.12084(12) 0.0222(8) Uani 1 1 d .
H21 H 1.0934 0.0588 0.1066 0.027 Uiso 1 1 calc R
N22 N 1.0514(3) -0.1514(3) 0.12028(12) 0.0247(8) Uani 1 1 d .
H22A H 1.1196 -0.1264 0.1002 0.030 Uiso 1 1 d R
H22B H 1.0147 -0.2194 0.1194 0.030 Uiso 1 1 d R
C22 C 0.9948(3) -0.0570(3) 0.12969(14) 0.0194(8) Uani 1 1 d .
C23 C 0.8936(4) -0.0630(4) 0.14993(14) 0.0260(10) Uani 1 1 d .
H23 H 0.8619 -0.1376 0.1555 0.031 Uiso 1 1 calc R
C24 C 0.8411(4) 0.0389(4) 0.16154(14) 0.0252(9) Uani 1 1 d .
H24 H 0.7730 0.0332 0.1750 0.030 Uiso 1 1 calc R
C25 C 0.8852(3) 0.1513(4) 0.15411(13) 0.0201(9) Uani 1 1 d .
C26 C 0.9826(3) 0.1545(4) 0.13274(13) 0.0207(9) Uani 1 1 d .
H26 H 1.0147 0.2284 0.1263 0.025 Uiso 1 1 calc R
C27 C 0.8269(3) 0.2579(4) 0.16833(15) 0.0260(9) Uani 1 1 d .
H27A H 0.8598 0.3277 0.1663 0.031 Uiso 1 1 d R
H27B H 0.7684 0.2731 0.1526 0.031 Uiso 1 1 d R
H27C H 0.8097 0.2552 0.1993 0.031 Uiso 1 1 d R
Cl31 Cl 0.58582(9) 1.28177(8) 0.28124(4) 0.0281(2) Uani 1 1 d .
O31 O 0.4906(2) 0.5613(2) 0.11636(10) 0.0218(6) Uani 1 1 d .
O32 O 0.4504(2) 0.3709(2) 0.10930(9) 0.0186(6) Uani 1 1 d .
O33 O 0.2954(2) 0.5502(2) 0.32631(9) 0.0180(6) Uani 1 1 d .
O34 O 0.8091(2) 0.7671(2) 0.22892(10) 0.0217(6) Uani 1 1 d .
N31 N 0.6371(2) 0.7041(3) 0.22851(11) 0.0162(7) Uani 1 1 d .
C31 C 0.6425(3) 0.6118(4) 0.19738(13) 0.0173(8) Uani 1 1 d .
C32 C 0.5610(3) 0.5357(4) 0.20344(12) 0.0159(8) Uani 1 1 d .
C33 C 0.5015(3) 0.5776(3) 0.24034(13) 0.0132(7) Uani 1 1 d .
C34 C 0.4130(3) 0.5287(4) 0.26305(12) 0.0142(7) Uani 1 1 d .
H34 H 0.3784 0.4594 0.2529 0.017 Uiso 1 1 calc R
C35 C 0.3794(3) 0.5868(3) 0.30067(12) 0.0157(8) Uani 1 1 d .
C36 C 0.4313(3) 0.6881(3) 0.31620(12) 0.0164(8) Uani 1 1 d .
H36 H 0.4069 0.7246 0.3424 0.020 Uiso 1 1 calc R
C37 C 0.5170(3) 0.7355(3) 0.29431(14) 0.0185(8) Uani 1 1 d .
H37 H 0.5529 0.8032 0.3052 0.022 Uiso 1 1 calc R
C38 C 0.5490(3) 0.6810(3) 0.25577(12) 0.0148(8) Uani 1 1 d .
C39 C 0.7158(3) 0.7893(3) 0.23567(13) 0.0162(8) Uani 1 1 d .
C40 C 0.6789(3) 0.9092(3) 0.24895(12) 0.0144(7) Uani 1 1 d .
C41 C 0.7482(3) 0.9822(4) 0.27212(13) 0.0176(8) Uani 1 1 d .
H41 H 0.8157 0.9527 0.2809 0.021 Uiso 1 1 calc R
C42 C 0.7207(3) 1.0958(4) 0.28247(14) 0.0202(8) Uani 1 1 d .
H42 H 0.7680 1.1446 0.2986 0.024 Uiso 1 1 calc R
C43 C 0.6224(3) 1.1381(3) 0.26891(12) 0.0184(8) Uani 1 1 d .
C44 C 0.5526(3) 1.0689(3) 0.24526(14) 0.0186(8) Uani 1 1 d .
H44 H 0.4863 1.0998 0.2357 0.022 Uiso 1 1 calc R
C45 C 0.5809(3) 0.9531(3) 0.23563(13) 0.0158(8) Uani 1 1 d .
H45 H 0.5331 0.9039 0.2199 0.019 Uiso 1 1 calc R
C46 C 0.7256(3) 0.6107(4) 0.16262(14) 0.0223(9) Uani 1 1 d .
H46A H 0.7225 0.5522 0.1422 0.027 Uiso 1 1 d R
H46B H 0.7254 0.7001 0.1486 0.027 Uiso 1 1 d R
H46C H 0.8032 0.6029 0.1610 0.027 Uiso 1 1 d R
C47 C 0.5361(3) 0.4308(3) 0.17551(13) 0.0174(8) Uani 1 1 d .
H47A H 0.4851 0.3802 0.1916 0.021 Uiso 1 1 calc R
H47B H 0.6023 0.3848 0.1714 0.021 Uiso 1 1 calc R
C48 C 0.4891(3) 0.4581(3) 0.13004(14) 0.0168(8) Uani 1 1 d .
C49 C 0.2236(3) 0.4687(4) 0.30641(14) 0.0187(8) Uani 1 1 d .
H49A H 0.2005 0.5002 0.2791 0.022 Uiso 1 1 d R
H49B H 0.1647 0.4745 0.3274 0.022 Uiso 1 1 d R
H49C H 0.2568 0.3877 0.3034 0.022 Uiso 1 1 d R
Cl61 Cl 0.68041(9) 0.21174(8) 0.39477(3) 0.0261(2) Uani 1 1 d .
O61 O 0.7999(2) 0.9561(2) 0.56039(9) 0.0190(6) Uani 1 1 d .
O62 O 0.7720(2) 1.1492(2) 0.56895(9) 0.0227(6) Uani 1 1 d .
O63 O 0.9632(2) 0.9478(3) 0.35428(10) 0.0214(6) Uani 1 1 d .
O64 O 0.4518(2) 0.7201(3) 0.45151(10) 0.0237(6) Uani 1 1 d .
N61 N 0.6232(2) 0.7851(3) 0.45159(11) 0.0151(6) Uani 1 1 d .
C61 C 0.6151(3) 0.8774(3) 0.48284(13) 0.0167(8) Uani 1 1 d .
C62 C 0.6959(3) 0.9548(3) 0.47664(13) 0.0154(8) Uani 1 1 d .
C63 C 0.7580(3) 0.9157(3) 0.43925(12) 0.0149(8) Uani 1 1 d .
C64 C 0.8443(3) 0.9653(3) 0.41732(14) 0.0176(8) Uani 1 1 d .
H64 H 0.8783 1.0345 0.4279 0.021 Uiso 1 1 calc R
C65 C 0.8789(3) 0.9096(3) 0.37927(13) 0.0154(8) Uani 1 1 d .
C66 C 0.8293(3) 0.8071(3) 0.36347(13) 0.0151(8) Uani 1 1 d .
H66 H 0.8550 0.7709 0.3374 0.018 Uiso 1 1 calc R
C67 C 0.7434(3) 0.7579(3) 0.38536(12) 0.0156(7) Uani 1 1 d .
H67 H 0.7080 0.6903 0.3742 0.019 Uiso 1 1 calc R
C68 C 0.7107(3) 0.8108(3) 0.42425(12) 0.0150(8) Uani 1 1 d .
C69 C 0.5453(3) 0.6983(3) 0.44444(12) 0.0170(8) Uani 1 1 d .
C70 C 0.5820(3) 0.5813(3) 0.43017(12) 0.0151(7) Uani 1 1 d .
C71 C 0.6814(3) 0.5376(4) 0.44293(13) 0.0181(8) Uani 1 1 d .
H71 H 0.7290 0.5867 0.4588 0.022 Uiso 1 1 calc R
C72 C 0.7111(3) 0.4231(4) 0.43251(13) 0.0184(8) Uani 1 1 d .
H72 H 0.7780 0.3927 0.4417 0.022 Uiso 1 1 calc R
C73 C 0.6410(3) 0.3539(3) 0.40842(13) 0.0185(8) Uani 1 1 d .
C74 C 0.5432(3) 0.3950(4) 0.39512(14) 0.0214(8) Uani 1 1 d .
H74 H 0.4972 0.3461 0.3784 0.026 Uiso 1 1 calc R
C75 C 0.5128(3) 0.5074(3) 0.40632(14) 0.0163(8) Uani 1 1 d .
H75 H 0.4445 0.5355 0.3979 0.020 Uiso 1 1 calc R
C76 C 0.5336(3) 0.8777(4) 0.51809(15) 0.0247(9) Uani 1 1 d .
H76A H 0.4599 0.8961 0.5058 0.030 Uiso 1 1 d R
H76B H 0.5529 0.9346 0.5354 0.030 Uiso 1 1 d R
H76C H 0.5392 0.8007 0.5306 0.030 Uiso 1 1 d R
C77 C 0.7151(3) 1.0653(3) 0.50253(13) 0.0174(8) Uani 1 1 d .
H77A H 0.6458 1.1055 0.5064 0.021 Uiso 1 1 calc R
H77B H 0.7604 1.1180 0.4846 0.021 Uiso 1 1 calc R
C78 C 0.7676(3) 1.0531(3) 0.54838(13) 0.0151(8) Uani 1 1 d .
C79 C 1.0302(3) 1.0327(4) 0.37371(14) 0.0193(8) Uani 1 1 d .
H79A H 1.0921 1.0325 0.3531 0.023 Uiso 1 1 d R
H79B H 1.0528 1.0057 0.3997 0.023 Uiso 1 1 d R
H79C H 0.9985 1.1098 0.3708 0.023 Uiso 1 1 d R

loop_
_atom_site_aniso_label
_atom_site_aniso_U_11
_atom_site_aniso_U_22
_atom_site_aniso_U_33
_atom_site_aniso_U_23
_atom_site_aniso_U_13
_atom_site_aniso_U_12
N11 0.0149(16) 0.0176(16) 0.0182(17) -0.0006(13) -0.0009(12) -0.0034(13)
N12 0.0266(18) 0.0187(18) 0.0242(18) -0.0011(14) 0.0063(15) 0.0028(14)
C12 0.025(2) 0.019(2) 0.0111(19) -0.0037(15) -0.0041(15) 0.0065(17)
C13 0.026(2) 0.015(2) 0.022(2) -0.0040(15) -0.0067(17) 0.0069(17)
C14 0.020(2) 0.027(2) 0.022(2) -0.0036(18) 0.0003(17) 0.0030(18)
C15 0.0150(18) 0.016(2) 0.022(2) 0.0005(15) -0.0023(15) 0.0006(15)
C16 0.0188(19) 0.0164(18) 0.0136(18) -0.0006(15) -0.0036(14) 0.0001(15)
C17 0.018(2) 0.028(2) 0.035(3) 0.0020(19) -0.0017(18) -0.0026(18)
N21 0.030(2) 0.0181(18) 0.0185(19) 0.0017(14) -0.0004(15) -0.0028(14)
N22 0.033(2) 0.0129(17) 0.028(2) 0.0041(14) -0.0020(16) -0.0038(15)
C22 0.028(2) 0.0143(19) 0.016(2) 0.0008(15) -0.0084(16) -0.0019(16)
C23 0.028(2) 0.028(2) 0.022(2) 0.0059(18) -0.0046(18) -0.0109(19)
C24 0.022(2) 0.032(3) 0.023(2) 0.0038(19) -0.0046(17) -0.0053(19)
C25 0.021(2) 0.025(2) 0.0145(19) 0.0025(16) -0.0044(15) -0.0026(17)
C26 0.025(2) 0.017(2) 0.020(2) 0.0039(15) -0.0053(16) 0.0005(16)
C27 0.028(2) 0.023(2) 0.027(2) -0.0026(18) 0.0029(18) 0.0029(18)
Cl31 0.0394(6) 0.0128(5) 0.0320(6) -0.0015(4) -0.0068(5) 0.0014(4)
O31 0.0271(15) 0.0132(14) 0.0250(17) -0.0018(12) -0.0039(13) -0.0022(12)
O32 0.0199(14) 0.0160(13) 0.0199(14) -0.0033(11) -0.0026(11) -0.0017(11)
O33 0.0132(13) 0.0210(15) 0.0198(14) -0.0006(11) 0.0028(11) -0.0055(11)
O34 0.0167(14) 0.0220(15) 0.0263(16) -0.0020(12) 0.0006(12) -0.0008(11)
N31 0.0134(15) 0.0170(17) 0.0182(17) -0.0020(13) 0.0026(13) -0.0022(13)
C31 0.0180(18) 0.019(2) 0.0151(18) -0.0069(15) 0.0031(15) 0.0036(16)
C32 0.0132(17) 0.020(2) 0.0142(19) -0.0011(15) -0.0021(15) 0.0029(15)
C33 0.0105(16) 0.0145(18) 0.0146(18) 0.0006(14) -0.0045(13) 0.0021(14)
C34 0.0107(16) 0.0196(19) 0.0123(18) -0.0009(15) 0.0016(14) 0.0002(15)
C35 0.0111(17) 0.020(2) 0.0158(19) 0.0069(15) -0.0003(14) -0.0002(15)
C36 0.0187(19) 0.0165(18) 0.0141(18) -0.0037(15) 0.0019(15) 0.0036(15)
C37 0.024(2) 0.0126(18) 0.019(2) -0.0027(15) -0.0054(16) -0.0036(16)
C38 0.0102(16) 0.0146(18) 0.019(2) 0.0035(14) 0.0013(14) 0.0042(14)
C39 0.0149(18) 0.018(2) 0.0152(18) -0.0033(14) -0.0004(14) -0.0016(15)
C40 0.0161(18) 0.0151(18) 0.0121(18) 0.0015(14) 0.0032(14) -0.0003(14)
C41 0.0145(17) 0.026(2) 0.012(2) -0.0004(15) 0.0001(15) -0.0060(16)
C42 0.0191(19) 0.023(2) 0.018(2) 0.0005(16) -0.0013(16) -0.0076(16)
C43 0.026(2) 0.0141(19) 0.015(2) 0.0028(14) -0.0011(15) -0.0013(16)
C44 0.020(2) 0.0163(19) 0.020(2) 0.0061(16) -0.0056(16) -0.0063(16)
C45 0.0153(18) 0.0146(19) 0.017(2) -0.0025(15) -0.0035(14) -0.0007(14)
C46 0.017(2) 0.027(2) 0.023(2) -0.0067(17) 0.0064(16) -0.0040(17)
C47 0.0179(19) 0.0132(18) 0.021(2) -0.0021(15) -0.0014(15) 0.0028(15)
C48 0.0120(17) 0.0105(18) 0.028(2) 0.0024(15) -0.0012(16) 0.0024(14)
C49 0.0137(18) 0.0184(19) 0.024(2) 0.0049(17) 0.0027(15) -0.0039(16)
Cl61 0.0358(6) 0.0149(5) 0.0276(5) -0.0030(4) -0.0037(5) -0.0001(4)
O61 0.0213(15) 0.0148(14) 0.0209(15) 0.0003(11) -0.0006(12) -0.0004(11)
O62 0.0330(16) 0.0161(14) 0.0190(15) -0.0046(11) -0.0018(12) -0.0001(12)
O63 0.0183(14) 0.0251(16) 0.0207(15) -0.0027(12) 0.0047(11) -0.0069(12)
O64 0.0136(13) 0.0280(16) 0.0295(16) -0.0018(13) 0.0027(12) -0.0010(12)
N61 0.0150(15) 0.0150(16) 0.0153(16) -0.0021(12) 0.0013(12) -0.0009(12)
C61 0.0162(18) 0.0166(19) 0.0172(19) -0.0054(15) -0.0037(15) 0.0044(15)
C62 0.0134(17) 0.0128(19) 0.020(2) -0.0022(15) -0.0031(15) 0.0050(15)
C63 0.0139(17) 0.0134(18) 0.0173(19) -0.0009(14) -0.0024(14) 0.0053(15)
C64 0.019(2) 0.0113(18) 0.023(2) 0.0035(16) -0.0035(16) -0.0005(16)
C65 0.0120(17) 0.0148(19) 0.0193(19) 0.0000(15) -0.0008(14) 0.0020(14)
C66 0.0136(18) 0.0150(19) 0.0167(18) 0.0013(14) -0.0012(14) 0.0013(15)
C67 0.0168(18) 0.0147(18) 0.0152(19) -0.0009(14) -0.0035(15) -0.0042(15)
C68 0.0125(17) 0.0163(19) 0.0162(19) 0.0003(15) -0.0020(14) 0.0021(14)
C69 0.0178(19) 0.020(2) 0.0130(18) 0.0007(14) -0.0003(15) -0.0012(15)
C70 0.0143(17) 0.0161(19) 0.0147(18) -0.0003(15) 0.0020(14) -0.0028(15)
C71 0.0154(19) 0.023(2) 0.016(2) -0.0026(16) -0.0029(15) 0.0002(16)
C72 0.0187(18) 0.017(2) 0.019(2) 0.0018(15) 0.0023(15) -0.0012(16)
C73 0.024(2) 0.0148(19) 0.016(2) 0.0010(14) 0.0043(16) -0.0004(16)
C74 0.024(2) 0.018(2) 0.022(2) -0.0033(16) -0.0024(17) -0.0069(16)
C75 0.0142(18) 0.017(2) 0.018(2) 0.0037(14) -0.0001(15) -0.0031(15)
C76 0.020(2) 0.027(2) 0.027(2) -0.0070(18) 0.0040(17) -0.0001(18)
C77 0.021(2) 0.0130(18) 0.018(2) -0.0031(15) -0.0004(15) 0.0049(15)
C78 0.0147(19) 0.0145(19) 0.016(2) -0.0044(14) 0.0070(14) -0.0027(15)
C79 0.0167(19) 0.022(2) 0.019(2) -0.0001(17) 0.0000(15) -0.0018(16)

loop_
_atom_type_symbol
_atom_type_description
_atom_type_scat_dispersion_real
_atom_type_scat_dispersion_imag
_atom_type_scat_source
C C 0.0033 0.0016 'International Tables Vol C Tables 4.2.6.8 and 6.1.1.4'
H H 0.0000 0.0000 'International Tables Vol C Tables 4.2.6.8 and 6.1.1.4'
N N 0.0061 0.0033 'International Tables Vol C Tables 4.2.6.8 and 6.1.1.4'
O O 0.0106 0.0060 'International Tables Vol C Tables 4.2.6.8 and 6.1.1.4'
Cl Cl 0.1484 0.1585 'International Tables Vol C Tables 4.2.6.8 and 6.1.1.4'

loop_
_geom_angle_atom_site_label_1
_geom_angle_atom_site_label_2
_geom_angle_atom_site_label_3
_geom_angle
C12 N11 C16 123.1(4)
N12 C12 N11 119.8(4)
N12 C12 C13 123.7(4)
N11 C12 C13 116.5(4)
C14 C13 C12 121.2(4)
C13 C14 C15 121.3(4)
C16 C15 C14 116.9(4)
C16 C15 C17 121.5(4)
C14 C15 C17 121.6(4)
C15 C16 N11 121.0(4)
C26 N21 C22 124.0(4)
N22 C22 N21 120.8(4)
N22 C22 C23 122.7(4)
N21 C22 C23 116.5(4)
C24 C23 C22 120.2(4)
C23 C24 C25 121.9(4)
C26 C25 C24 116.5(4)
C26 C25 C27 123.6(4)
C24 C25 C27 119.8(4)
N21 C26 C25 120.8(4)
C35 O33 C49 116.0(3)
C39 N31 C38 126.3(3)
C39 N31 C31 125.5(3)
C38 N31 C31 107.2(3)
C32 C31 N31 110.1(3)
C32 C31 C46 128.5(4)
N31 C31 C46 121.3(4)
C31 C32 C33 106.9(3)
C31 C32 C47 126.0(4)
C33 C32 C47 127.0(3)
C38 C33 C34 119.8(3)
C38 C33 C32 108.6(3)
C34 C33 C32 131.4(4)
C35 C34 C33 117.1(4)
O33 C35 C34 124.0(3)
O33 C35 C36 114.3(3)
C34 C35 C36 121.7(3)
C37 C36 C35 121.3(3)
C36 C37 C38 117.6(4)
C37 C38 C33 122.3(3)
C37 C38 N31 130.2(4)
C33 C38 N31 107.1(3)
O34 C39 N31 120.7(3)
O34 C39 C40 122.3(3)
N31 C39 C40 116.8(3)
C45 C40 C41 119.4(4)
C45 C40 C39 121.5(3)
C41 C40 C39 118.9(3)
C42 C41 C40 121.1(4)
C41 C42 C43 118.7(4)
C44 C43 C42 121.6(4)
C44 C43 Cl31 118.6(3)
C42 C43 Cl31 119.7(3)
C43 C44 C45 119.0(4)
C40 C45 C44 120.2(4)
C32 C47 C48 115.7(3)
O31 C48 O32 124.9(4)
O31 C48 C47 119.1(4)
O32 C48 C47 116.0(3)
C65 O63 C79 116.3(3)
C69 N61 C68 126.5(3)
C69 N61 C61 124.8(3)
C68 N61 C61 107.5(3)
C62 C61 N61 109.3(3)
C62 C61 C76 128.0(4)
N61 C61 C76 122.5(3)
C61 C62 C63 108.3(3)
C61 C62 C77 126.0(4)
C63 C62 C77 125.7(3)
C64 C63 C68 120.9(4)
C64 C63 C62 132.2(4)
C68 C63 C62 106.7(3)
C65 C64 C63 117.4(4)
O63 C65 C64 124.0(3)
O63 C65 C66 114.4(3)
C64 C65 C66 121.6(4)
C67 C66 C65 120.9(4)
C66 C67 C68 117.9(3)
C67 C68 C63 121.2(4)
C67 C68 N61 130.2(4)
C63 C68 N61 108.1(3)
O64 C69 N61 120.1(4)
O64 C69 C70 122.4(4)
N61 C69 C70 117.4(3)
C71 C70 C75 118.9(4)
C71 C70 C69 121.1(4)
C75 C70 C69 119.8(3)
C72 C71 C70 120.5(4)
C71 C72 C73 118.6(4)
C74 C73 C72 122.1(4)
C74 C73 Cl61 119.8(3)
C72 C73 Cl61 118.0(3)
C75 C74 C73 119.3(4)
C74 C75 C70 120.5(4)
C62 C77 C78 117.9(3)
O61 C78 O62 127.7(4)
O61 C78 C77 119.3(3)
O62 C78 C77 113.0(3)

loop_
_geom_bond_atom_site_label_1
_geom_bond_atom_site_label_2
_geom_bond_distance
N11 C12 1.351(5)
N11 C16 1.387(5)
N12 C12 1.309(6)
C12 C13 1.417(6)
C13 C14 1.349(6)
C14 C15 1.425(6)
C15 C16 1.359(5)
C15 C17 1.523(6)
N21 C26 1.361(5)
N21 C22 1.362(5)
N22 C22 1.316(5)
C22 C23 1.415(6)
C23 C24 1.378(7)
C24 C25 1.408(6)
C25 C26 1.387(6)
C25 C27 1.478(6)
Cl31 C43 1.734(4)
O31 C48 1.242(5)
O32 C48 1.271(5)
O33 C35 1.378(4)
O33 C49 1.426(5)
O34 C39 1.217(4)
N31 C39 1.400(5)
N31 C38 1.409(5)
N31 C31 1.414(5)
C31 C32 1.352(6)
C31 C46 1.488(5)
C32 C33 1.432(5)
C32 C47 1.496(5)
C33 C38 1.397(5)
C33 C34 1.422(5)
C34 C35 1.389(5)
C35 C36 1.403(5)
C36 C37 1.376(6)
C37 C38 1.388(6)
C39 C40 1.493(5)
C40 C45 1.388(5)
C40 C41 1.394(5)
C41 C42 1.370(6)
C42 C43 1.388(6)
C43 C44 1.380(6)
C44 C45 1.391(6)
C47 C48 1.539(6)
Cl61 C73 1.737(4)
O61 C78 1.228(5)
O62 C78 1.258(5)
O63 C65 1.375(5)
O63 C79 1.410(5)
O64 C69 1.221(5)
N61 C69 1.405(5)
N61 C68 1.410(5)
N61 C61 1.419(5)
C61 C62 1.355(6)
C61 C76 1.485(6)
C62 C63 1.451(5)
C62 C77 1.500(5)
C63 C64 1.394(6)
C63 C68 1.406(5)
C64 C65 1.391(6)
C65 C66 1.404(5)
C66 C67 1.386(5)
C67 C68 1.391(5)
C69 C70 1.471(5)
C70 C71 1.399(5)
C70 C75 1.409(5)
C71 C72 1.387(6)
C72 C73 1.389(6)
C73 C74 1.375(6)
C74 C75 1.374(6)
C77 C78 1.552(6)

loop_
_geom_hbond_atom_site_label_D
_geom_hbond_atom_site_label_H
_geom_hbond_atom_site_label_A
_geom_hbond_distance_DH
_geom_hbond_distance_HA
_geom_hbond_distance_DA
_geom_hbond_angle_DHA
_geom_hbond_site_symmetry_A
N11 H11 O32 0.88 1.87 2.728(4) 163.3 2_665
N12 H12A O31 0.99 1.82 2.790(5) 165.1 2_665
N12 H12B O62 1.09 1.76 2.843(4) 169.3 1_545
N21 H21 O61 0.88 1.95 2.798(5) 161.0 2_764
N22 H22A O62 1.09 1.68 2.717(5) 156.1 2_764
N22 H22A O61 1.09 2.49 3.425(4) 142.4 2_764
N22 H22B O32 0.90 1.92 2.814(4) 170.7 3

loop_
_geom_torsion_atom_site_label_1
_geom_torsion_atom_site_label_2
_geom_torsion_atom_site_label_3
_geom_torsion_atom_site_label_4
_geom_torsion
C16 N11 C12 N12 -179.2(4)
C16 N11 C12 C13 0.2(5)
N12 C12 C13 C14 -179.8(4)
N11 C12 C13 C14 0.9(6)
C12 C13 C14 C15 -2.0(6)
C13 C14 C15 C16 2.0(6)
C13 C14 C15 C17 -178.2(4)
C14 C15 C16 N11 -0.9(6)
C17 C15 C16 N11 179.3(4)
C12 N11 C16 C15 -0.1(6)
C26 N21 C22 N22 -174.6(4)
C26 N21 C22 C23 4.3(6)
N22 C22 C23 C24 175.9(4)
N21 C22 C23 C24 -3.1(6)
C22 C23 C24 C25 -0.3(6)
C23 C24 C25 C26 2.7(6)
C23 C24 C25 C27 -178.2(4)
C22 N21 C26 C25 -2.0(6)
C24 C25 C26 N21 -1.6(6)
C27 C25 C26 N21 179.4(4)
C39 N31 C31 C32 171.0(4)
C38 N31 C31 C32 1.7(4)
C39 N31 C31 C46 -12.3(6)
C38 N31 C31 C46 178.5(4)
N31 C31 C32 C33 -1.4(4)
C46 C31 C32 C33 -177.8(4)
N31 C31 C32 C47 176.3(4)
C46 C31 C32 C47 -0.1(7)
C31 C32 C33 C38 0.5(4)
C47 C32 C33 C38 -177.1(4)
C31 C32 C33 C34 -175.1(4)
C47 C32 C33 C34 7.3(7)
C38 C33 C34 C35 -1.2(5)
C32 C33 C34 C35 174.0(4)
C49 O33 C35 C34 -17.4(5)
C49 O33 C35 C36 163.9(3)
C33 C34 C35 O33 -179.7(3)
C33 C34 C35 C36 -1.2(6)
O33 C35 C36 C37 179.8(3)
C34 C35 C36 C37 1.1(6)
C35 C36 C37 C38 1.3(6)
C36 C37 C38 C33 -3.7(6)
C36 C37 C38 N31 -174.9(4)
C34 C33 C38 C37 3.7(6)
C32 C33 C38 C37 -172.5(4)
C34 C33 C38 N31 176.7(3)
C32 C33 C38 N31 0.5(4)
C39 N31 C38 C37 1.8(6)
C31 N31 C38 C37 171.0(4)
C39 N31 C38 C33 -170.5(3)
C31 N31 C38 C33 -1.3(4)
C38 N31 C39 O34 138.1(4)
C31 N31 C39 O34 -29.2(6)
C38 N31 C39 C40 -45.8(5)
C31 N31 C39 C40 147.0(4)
O34 C39 C40 C45 146.3(4)
N31 C39 C40 C45 -29.7(5)
O34 C39 C40 C41 -28.2(6)
N31 C39 C40 C41 155.7(4)
C45 C40 C41 C42 0.9(6)
C39 C40 C41 C42 175.6(4)
C40 C41 C42 C43 -0.9(6)
C41 C42 C43 C44 -0.3(6)
C41 C42 C43 Cl31 -179.6(3)
C42 C43 C44 C45 1.4(6)
Cl31 C43 C44 C45 -179.3(3)
C41 C40 C45 C44 0.2(6)
C39 C40 C45 C44 -174.3(4)
C43 C44 C45 C40 -1.3(6)
C31 C32 C47 C48 -72.7(5)
C33 C32 C47 C48 104.5(5)
C32 C47 C48 O31 11.5(5)
C32 C47 C48 O32 -168.0(3)
C69 N61 C61 C62 -170.9(4)
C68 N61 C61 C62 -2.3(4)
C69 N61 C61 C76 13.5(6)
C68 N61 C61 C76 -177.9(4)
N61 C61 C62 C63 2.0(4)
C76 C61 C62 C63 177.2(4)
N61 C61 C62 C77 179.2(3)
C76 C61 C62 C77 -5.5(7)
C61 C62 C63 C64 175.5(4)
C77 C62 C63 C64 -1.8(7)
C61 C62 C63 C68 -0.9(4)
C77 C62 C63 C68 -178.1(4)
C68 C63 C64 C65 2.4(5)
C62 C63 C64 C65 -173.5(4)
C79 O63 C65 C64 13.6(5)
C79 O63 C65 C66 -165.9(3)
C63 C64 C65 O63 -179.7(3)
C63 C64 C65 C66 -0.2(6)
O63 C65 C66 C67 179.7(3)
C64 C65 C66 C67 0.2(6)
C65 C66 C67 C68 -2.4(6)
C66 C67 C68 C63 4.6(6)
C66 C67 C68 N61 175.5(4)
C64 C63 C68 C67 -4.7(6)
C62 C63 C68 C67 172.1(3)
C64 C63 C68 N61 -177.4(3)
C62 C63 C68 N61 -0.6(4)
C69 N61 C68 C67 -1.7(7)
C61 N61 C68 C67 -170.1(4)
C69 N61 C68 C63 170.1(3)
C61 N61 C68 C63 1.8(4)
C68 N61 C69 O64 -137.8(4)
C61 N61 C69 O64 28.6(6)
C68 N61 C69 C70 44.7(5)
C61 N61 C69 C70 -148.9(4)
O64 C69 C70 C71 -146.9(4)
N61 C69 C70 C71 30.5(5)
O64 C69 C70 C75 27.7(6)
N61 C69 C70 C75 -154.9(4)
C75 C70 C71 C72 -0.4(6)
C69 C70 C71 C72 174.3(4)
C70 C71 C72 C73 1.3(6)
C71 C72 C73 C74 -0.8(6)
C71 C72 C73 Cl61 178.8(3)
C72 C73 C74 C75 -0.8(6)
Cl61 C73 C74 C75 179.7(3)
C73 C74 C75 C70 1.7(6)
C71 C70 C75 C74 -1.1(6)
C69 C70 C75 C74 -175.9(4)
C61 C62 C77 C78 78.7(5)
C63 C62 C77 C78 -104.5(4)
C62 C77 C78 O61 6.2(5)
C62 C77 C78 O62 -174.3(3)
